data_4074526
loop_
_publ_author_name
'Kelly, Bryte V.'
'Tanski, Joseph M.'
'Janak, Kevin E.'
'Parkin, Gerard'

_publ_section_title
;
 C&#x2212;H versus O&#x2212;H Bond Cleavage Reactions of
 Bis(2-hydroxyphenyl)phenylamine, PhN(o-C6H4OH)2:&#x00A0; Synthesis and
 Structural Characterization of Mononuclear and Dinuclear Tungsten
 Aryloxide Complexes Which Exhibit Bidentate, \Tridentate, and
 Tetradentate Coordination Modes
;
_journal_issue 25
_journal_name_full Organometallics
_journal_page_first 5839
_journal_paper_doi 10.1021/om060732l
_journal_volume 25
_journal_year 2006
_chemical_formula_sum 'C25 H30 N O2 P W'
_chemical_formula_weight 591.32
_chemical_name_systematic
; 
 ? 
;
_space_group_IT_number 61
_symmetry_cell_setting orthorhombic
_symmetry_space_group_name_Hall '-P 2ac 2ab'
_symmetry_space_group_name_H-M 'P b c a'
_atom_sites_solution_hydrogens geom
_atom_sites_solution_primary direct
_atom_sites_solution_secondary difmap
_audit_creation_method SHELXL-97
_cell_angle_alpha 90.00
_cell_angle_beta 90.00
_cell_angle_gamma 90.00
_cell_formula_units_Z 8
_cell_length_a 13.9931(7)
_cell_length_b 15.0248(7)
_cell_length_c 21.9786(12)
_cell_measurement_reflns_used 5726
_cell_measurement_temperature 243(2)
_cell_measurement_theta_max 27.90
_cell_measurement_theta_min 2.36
_cell_volume 4620.9(4)
_computing_cell_refinement 'Bruker SMART'
_computing_data_collection 'Bruker SMART'
_computing_data_reduction 'Bruker SAINT'
_computing_molecular_graphics 'Bruker SHELXTL'
_computing_publication_material 'Bruker SHELXTL'
_computing_structure_refinement 'SHELXL-97 (Sheldrick, 1997)'
_computing_structure_solution 'SHELXS-97 (Sheldrick, 1990)'
_diffrn_ambient_temperature 243(2)
_diffrn_measured_fraction_theta_full 0.967
_diffrn_measured_fraction_theta_max 0.967
_diffrn_measurement_device_type 'CCD area detector'
_diffrn_measurement_method 'phi and omega scans'
_diffrn_radiation_monochromator graphite
_diffrn_radiation_source 'fine-focus sealed tube'
_diffrn_radiation_type MoK\a
_diffrn_radiation_wavelength 0.71073
_diffrn_reflns_av_R_equivalents 0.0390
_diffrn_reflns_av_sigmaI/netI 0.0308
_diffrn_reflns_limit_h_max 18
_diffrn_reflns_limit_h_min -18
_diffrn_reflns_limit_k_max 18
_diffrn_reflns_limit_k_min -20
_diffrn_reflns_limit_l_max 29
_diffrn_reflns_limit_l_min -29
_diffrn_reflns_number 31858
_diffrn_reflns_theta_full 28.34
_diffrn_reflns_theta_max 28.34
_diffrn_reflns_theta_min 1.85
_exptl_absorpt_coefficient_mu 5.090
_exptl_absorpt_correction_T_max 0.4292
_exptl_absorpt_correction_T_min 0.4292
_exptl_absorpt_correction_type empirical
_exptl_absorpt_process_details sadabs
_exptl_crystal_colour black
_exptl_crystal_density_diffrn 1.700
_exptl_crystal_density_method 'not measured'
_exptl_crystal_description block
_exptl_crystal_F_000 2336
_exptl_crystal_size_max 0.20
_exptl_crystal_size_mid 0.20
_exptl_crystal_size_min 0.20
_refine_diff_density_max 0.883
_refine_diff_density_min -0.739
_refine_diff_density_rms 0.097
_refine_ls_extinction_method none
_refine_ls_goodness_of_fit_ref 1.091
_refine_ls_hydrogen_treatment constr
_refine_ls_matrix_type full
_refine_ls_number_parameters 271
_refine_ls_number_reflns 5581
_refine_ls_number_restraints 0
_refine_ls_restrained_S_all 1.091
_refine_ls_R_factor_all 0.0496
_refine_ls_R_factor_gt 0.0260
_refine_ls_shift/su_max 0.003
_refine_ls_shift/su_mean 0.000
_refine_ls_structure_factor_coef Fsqd
_refine_ls_weighting_details 'calc w=1/[\s^2^(Fo^2^)+(0.0287P)^2^+0.0000P] where P=(Fo^2^+2Fc^2^)/3'
_refine_ls_weighting_scheme calc
_refine_ls_wR_factor_gt 0.0545
_refine_ls_wR_factor_ref 0.0613
_reflns_number_gt 4076
_reflns_number_total 5581
_reflns_threshold_expression >2sigma(I)
_cod_data_source_file om060732lsi20060811_114549.cif
_cod_data_source_block wc2s10
_cod_depositor_comments
;
The following automatic conversions were performed:

'_symmetry_cell_setting' value 'Orthorhombic' changed to
'orthorhombic' according to
/home/saulius/struct/CIF-dictionaries/cif_core.dic dictionary named
'cif_core.dic' version 2.4.1 from 2010-06-29.

Automatic conversion script
Id: cif_fix_values 1715 2011-07-08 13:25:40Z adriana 
;
_cod_original_sg_symbol_H-M Pbca
_cod_database_code 4074526

loop_
_symmetry_equiv_pos_as_xyz
'x, y, z'
'-x+1/2, -y, z+1/2'
'-x, y+1/2, -z+1/2'
'x+1/2, -y+1/2, -z'
'-x, -y, -z'
'x-1/2, y, -z-1/2'
'x, -y-1/2, z-1/2'
'-x-1/2, y-1/2, z'

loop_
_atom_site_label
_atom_site_type_symbol
_atom_site_fract_x
_atom_site_fract_y
_atom_site_fract_z
_atom_site_U_iso_or_equiv
_atom_site_adp_type
_atom_site_occupancy
_atom_site_symmetry_multiplicity
_atom_site_calc_flag
_atom_site_refinement_flags
W W 0.784054(10) 0.200522(8) 0.631565(6) 0.03070(5) Uani 1 1 d .
P P 0.69102(7) 0.13950(6) 0.71573(5) 0.0420(2) Uani 1 1 d .
O1 O 0.85165(17) 0.26784(15) 0.69731(10) 0.0399(5) Uani 1 1 d .
O2 O 0.86858(17) 0.09519(14) 0.64442(10) 0.0417(6) Uani 1 1 d .
N N 0.93539(19) 0.24364(16) 0.58515(11) 0.0313(6) Uani 1 1 d .
C1 C 0.6646(3) 0.2979(2) 0.64126(18) 0.0465(10) Uani 1 1 d .
H1A H 0.6025 0.2801 0.6247 0.056 Uiso 1 1 calc R
H1B H 0.6602 0.3297 0.6801 0.056 Uiso 1 1 calc R
C2 C 0.7333(3) 0.3295(2) 0.59903(19) 0.0453(9) Uani 1 1 d .
H2A H 0.7705 0.3816 0.6117 0.054 Uiso 1 1 calc R
H2B H 0.7130 0.3321 0.5564 0.054 Uiso 1 1 calc R
C3 C 0.6796(3) 0.1119(3) 0.58417(17) 0.0520(10) Uani 1 1 d .
H3A H 0.6818 0.0485 0.5945 0.062 Uiso 1 1 calc R
H3B H 0.6147 0.1352 0.5788 0.062 Uiso 1 1 calc R
C4 C 0.7511(3) 0.1438(3) 0.54273(17) 0.0488(9) Uani 1 1 d .
H4A H 0.7294 0.1858 0.5115 0.059 Uiso 1 1 calc R
H4B H 0.7962 0.0994 0.5272 0.059 Uiso 1 1 calc R
C5 C 0.5622(3) 0.1364(3) 0.71448(18) 0.0555(11) Uani 1 1 d .
H5A H 0.5389 0.1100 0.7520 0.083 Uiso 1 1 calc R
H5B H 0.5408 0.1009 0.6802 0.083 Uiso 1 1 calc R
H5C H 0.5374 0.1964 0.7107 0.083 Uiso 1 1 calc R
C6 C 0.7209(3) 0.0248(3) 0.7339(3) 0.0815(17) Uani 1 1 d .
H6A H 0.6817 0.0047 0.7676 0.122 Uiso 1 1 calc R
H6B H 0.7878 0.0211 0.7452 0.122 Uiso 1 1 calc R
H6C H 0.7092 -0.0125 0.6987 0.122 Uiso 1 1 calc R
C7 C 0.7141(4) 0.1950(3) 0.7875(2) 0.0827(17) Uani 1 1 d .
H7A H 0.6754 0.1681 0.8192 0.124 Uiso 1 1 calc R
H7B H 0.6979 0.2576 0.7838 0.124 Uiso 1 1 calc R
H7C H 0.7812 0.1891 0.7978 0.124 Uiso 1 1 calc R
C11 C 0.9330(3) 0.31148(19) 0.68633(16) 0.0366(8) Uani 1 1 d .
C12 C 0.9805(3) 0.30358(19) 0.63094(15) 0.0368(8) Uani 1 1 d .
C13 C 1.0645(3) 0.3483(2) 0.61969(17) 0.0472(10) Uani 1 1 d .
H13A H 1.0962 0.3414 0.5823 0.057 Uiso 1 1 calc R
C14 C 1.1021(3) 0.4040(2) 0.6645(2) 0.0574(11) Uani 1 1 d .
H14A H 1.1590 0.4355 0.6571 0.069 Uiso 1 1 calc R
C15 C 1.0559(3) 0.4126(2) 0.71936(19) 0.0532(10) Uani 1 1 d .
H15A H 1.0817 0.4499 0.7495 0.064 Uiso 1 1 calc R
C16 C 0.9727(3) 0.3675(2) 0.73055(17) 0.0486(10) Uani 1 1 d .
H16A H 0.9419 0.3743 0.7683 0.058 Uiso 1 1 calc R
C21 C 0.9529(2) 0.0874(2) 0.61500(15) 0.0367(8) Uani 1 1 d .
C22 C 0.9908(2) 0.1589(2) 0.58279(14) 0.0325(7) Uani 1 1 d .
C23 C 1.0780(3) 0.1515(2) 0.55432(17) 0.0461(9) Uani 1 1 d .
H23A H 1.1040 0.2007 0.5337 0.055 Uiso 1 1 calc R
C24 C 1.1272(3) 0.0721(2) 0.55595(18) 0.0496(10) Uani 1 1 d .
H24A H 1.1856 0.0665 0.5352 0.060 Uiso 1 1 calc R
C25 C 1.0913(3) 0.0017(2) 0.58764(17) 0.0464(9) Uani 1 1 d .
H25A H 1.1265 -0.0515 0.5900 0.056 Uiso 1 1 calc R
C26 C 1.0037(3) 0.0077(2) 0.61637(16) 0.0417(9) Uani 1 1 d .
H26A H 0.9784 -0.0420 0.6368 0.050 Uiso 1 1 calc R
C31 C 0.9248(2) 0.2866(2) 0.52533(15) 0.0356(8) Uani 1 1 d .
C32 C 0.9142(3) 0.3784(2) 0.52110(16) 0.0399(8) Uani 1 1 d .
H32A H 0.9179 0.4136 0.5564 0.048 Uiso 1 1 calc R
C33 C 0.8985(2) 0.4181(2) 0.46549(17) 0.0476(9) Uani 1 1 d .
H33A H 0.8924 0.4803 0.4630 0.057 Uiso 1 1 calc R
C34 C 0.8917(3) 0.3675(3) 0.41379(18) 0.0529(10) Uani 1 1 d .
H34A H 0.8791 0.3944 0.3760 0.063 Uiso 1 1 calc R
C35 C 0.9037(3) 0.2763(3) 0.41785(17) 0.0517(10) Uani 1 1 d .
H35A H 0.9002 0.2413 0.3825 0.062 Uiso 1 1 calc R
C36 C 0.9205(3) 0.2364(2) 0.47277(15) 0.0437(9) Uani 1 1 d .
H36A H 0.9292 0.1744 0.4747 0.052 Uiso 1 1 calc R

loop_
_atom_site_aniso_label
_atom_site_aniso_U_11
_atom_site_aniso_U_22
_atom_site_aniso_U_33
_atom_site_aniso_U_23
_atom_site_aniso_U_13
_atom_site_aniso_U_12
W 0.03216(8) 0.02951(7) 0.03043(8) -0.00047(5) -0.00182(6) 0.00170(6)
P 0.0370(5) 0.0471(5) 0.0419(6) 0.0105(4) 0.0029(4) 0.0057(4)
O1 0.0421(15) 0.0469(12) 0.0308(12) -0.0071(10) -0.0018(12) -0.0013(12)
O2 0.0406(15) 0.0331(11) 0.0514(15) 0.0095(11) 0.0096(12) 0.0073(11)
N 0.0354(16) 0.0303(13) 0.0280(14) 0.0001(11) -0.0036(12) 0.0020(12)
C1 0.042(2) 0.0424(19) 0.056(3) 0.0058(17) 0.0014(19) 0.0110(17)
C2 0.045(2) 0.0412(18) 0.049(2) 0.0073(18) -0.003(2) 0.0108(17)
C3 0.048(2) 0.058(2) 0.051(2) -0.014(2) -0.002(2) -0.012(2)
C4 0.044(2) 0.058(2) 0.045(2) -0.0100(19) -0.002(2) -0.0130(19)
C5 0.041(2) 0.069(2) 0.057(3) 0.018(2) 0.006(2) 0.006(2)
C6 0.064(3) 0.065(3) 0.115(4) 0.052(3) 0.025(3) 0.018(2)
C7 0.087(4) 0.126(5) 0.035(2) 0.009(3) 0.005(2) -0.015(3)
C11 0.043(2) 0.0319(16) 0.0347(19) 0.0004(14) -0.0124(17) 0.0048(15)
C12 0.042(2) 0.0318(15) 0.0361(19) 0.0033(16) -0.0084(17) -0.0003(15)
C13 0.047(2) 0.0436(19) 0.051(3) 0.0050(17) -0.0041(19) -0.0078(18)
C14 0.057(3) 0.046(2) 0.070(3) 0.006(2) -0.019(2) -0.019(2)
C15 0.062(3) 0.045(2) 0.053(3) -0.0025(19) -0.026(2) -0.006(2)
C16 0.059(3) 0.046(2) 0.041(2) -0.0067(17) -0.0174(19) 0.0014(19)
C21 0.033(2) 0.0346(16) 0.042(2) -0.0011(15) -0.0022(16) 0.0009(15)
C22 0.0346(19) 0.0316(15) 0.0313(19) -0.0015(14) -0.0041(16) 0.0054(15)
C23 0.041(2) 0.0447(19) 0.052(2) 0.0031(17) 0.0071(19) -0.0022(18)
C24 0.038(2) 0.057(2) 0.054(2) -0.0055(19) 0.0095(19) 0.0046(18)
C25 0.049(2) 0.0397(18) 0.051(2) -0.0093(17) -0.0006(19) 0.0111(18)
C26 0.045(2) 0.0324(16) 0.048(2) 0.0010(15) 0.0029(18) 0.0034(17)
C31 0.0331(19) 0.0424(18) 0.0312(18) 0.0032(14) -0.0037(16) -0.0053(15)
C32 0.044(2) 0.0357(17) 0.040(2) 0.0060(15) -0.0017(17) -0.0033(16)
C33 0.040(2) 0.048(2) 0.055(3) 0.0185(19) -0.0021(19) -0.0019(17)
C34 0.049(2) 0.067(2) 0.043(2) 0.022(2) -0.0024(19) -0.002(2)
C35 0.058(3) 0.067(3) 0.030(2) -0.0007(17) -0.0012(19) -0.003(2)
C36 0.050(2) 0.0436(17) 0.038(2) -0.0008(16) -0.0003(18) -0.0058(18)

loop_
_atom_type_symbol
_atom_type_description
_atom_type_scat_dispersion_real
_atom_type_scat_dispersion_imag
_atom_type_scat_source
C C 0.0033 0.0016 'International Tables Vol C Tables 4.2.6.8 and 6.1.1.4'
H H 0.0000 0.0000 'International Tables Vol C Tables 4.2.6.8 and 6.1.1.4'
N N 0.0061 0.0033 'International Tables Vol C Tables 4.2.6.8 and 6.1.1.4'
O O 0.0106 0.0060 'International Tables Vol C Tables 4.2.6.8 and 6.1.1.4'
P P 0.1023 0.0942 'International Tables Vol C Tables 4.2.6.8 and 6.1.1.4'
W W -0.8490 6.8722 'International Tables Vol C Tables 4.2.6.8 and 6.1.1.4'

loop_
_geom_angle_atom_site_label_1
_geom_angle_atom_site_label_2
_geom_angle_atom_site_label_3
_geom_angle
O2 W O1 91.05(10)
O2 W C4 86.69(13)
O1 W C4 160.77(12)
O2 W C2 160.48(12)
O1 W C2 86.65(13)
C4 W C2 89.13(15)
O2 W C1 161.85(11)
O1 W C1 87.35(13)
C4 W C1 100.57(16)
C2 W C1 37.44(13)
O2 W C3 88.92(13)
O1 W C3 161.22(12)
C4 W C3 37.93(13)
C2 W C3 99.40(15)
C1 W C3 86.86(15)
O2 W N 75.83(9)
O1 W N 75.95(9)
C4 W N 84.98(12)
C2 W N 84.82(12)
C1 W N 121.08(11)
C3 W N 122.09(11)
O2 W P 84.89(7)
O1 W P 83.96(7)
C4 W P 114.80(10)
C2 W P 114.07(10)
C1 W P 76.96(10)
C3 W P 77.33(10)
N W P 151.66(6)
C5 P C7 101.7(2)
C5 P C6 102.0(2)
C7 P C6 101.8(2)
C5 P W 122.10(13)
C7 P W 113.03(16)
C6 P W 113.58(16)
C11 O1 W 121.4(2)
C21 O2 W 121.2(2)
C31 N C12 112.4(2)
C31 N C22 113.3(2)
C12 N C22 108.6(2)
C31 N W 113.76(19)
C12 N W 104.22(19)
C22 N W 103.86(18)
C2 C1 W 69.5(2)
C1 C2 W 73.08(19)
C4 C3 W 69.0(2)
C3 C4 W 73.1(2)
O1 C11 C12 121.5(3)
O1 C11 C16 120.5(3)
C12 C11 C16 118.0(3)
C13 C12 C11 121.5(3)
C13 C12 N 122.4(3)
C11 C12 N 116.1(3)
C12 C13 C14 119.2(4)
C15 C14 C13 119.9(4)
C16 C15 C14 120.7(4)
C15 C16 C11 120.6(4)
O2 C21 C22 120.7(3)
O2 C21 C26 120.6(3)
C22 C21 C26 118.7(3)
C23 C22 C21 120.5(3)
C23 C22 N 123.1(3)
C21 C22 N 116.3(3)
C22 C23 C24 120.1(3)
C25 C24 C23 120.1(4)
C24 C25 C26 120.7(3)
C25 C26 C21 119.9(3)
C36 C31 C32 118.8(3)
C36 C31 N 120.8(3)
C32 C31 N 120.3(3)
C33 C32 C31 120.4(3)
C34 C33 C32 120.5(3)
C33 C34 C35 119.2(3)
C36 C35 C34 120.8(4)
C35 C36 C31 120.4(3)

loop_
_geom_bond_atom_site_label_1
_geom_bond_atom_site_label_2
_geom_bond_distance
W O2 1.996(2)
W O1 2.001(2)
W C4 2.179(4)
W C2 2.185(3)
W C1 2.232(4)
W C3 2.234(4)
W N 2.438(3)
W P 2.4408(10)
P C5 1.804(4)
P C7 1.813(5)
P C6 1.818(4)
O1 C11 1.336(4)
O2 C21 1.351(4)
N C31 1.472(4)
N C12 1.491(4)
N C22 1.492(4)
C1 C2 1.418(5)
C3 C4 1.435(5)
C11 C12 1.392(5)
C11 C16 1.401(4)
C12 C13 1.377(5)
C13 C14 1.394(5)
C14 C15 1.375(6)
C15 C16 1.370(5)
C21 C22 1.392(4)
C21 C26 1.393(4)
C22 C23 1.375(5)
C23 C24 1.378(5)
C24 C25 1.362(5)
C25 C26 1.382(5)
C31 C36 1.381(4)
C31 C32 1.391(4)
C32 C33 1.377(5)
C33 C34 1.370(5)
C34 C35 1.383(5)
C35 C36 1.368(5)
